data_7046169
loop_
_publ_author_name
'Parish, James D.'
'Snook, Michael W.'
'Johnson, Andrew L.'
'Kociok-K\"ohn, Gabriele'

_publ_section_title
;
 Synthesis, characterisation and thermal properties of Sn(ii) pyrrolide
 complexes.
;
_journal_issue 23
_journal_name_full 'Dalton transactions (Cambridge, England : 2003)'
_journal_page_first 7721
_journal_page_last 7729
_journal_paper_doi 10.1039/c8dt00490k
_journal_volume 47
_journal_year 2018
_chemical_formula_moiety 'C12 H14 N4 Sn'
_chemical_formula_sum 'C12 H14 N4 Sn'
_chemical_formula_weight 332.96
_chemical_properties_physical Air-sensitive,Moisture-sensitive,Oxygen-sensitive
_space_group_crystal_system monoclinic
_space_group_IT_number 14
_space_group_name_Hall '-P 2yn'
_space_group_name_H-M_alt 'P 1 21/n 1'
_symmetry_space_group_name_Hall '-P 2yn'
_symmetry_space_group_name_H-M 'P 1 21/n 1'
_atom_sites_solution_hydrogens geom
_audit_creation_method SHELXL-2018/1
_audit_update_record
;
2018-01-30 deposited with the CCDC.
2018-04-30 downloaded from the CCDC.
;
_cell_angle_alpha 90
_cell_angle_beta 104.195(3)
_cell_angle_gamma 90
_cell_formula_units_Z 4
_cell_length_a 13.7265(4)
_cell_length_b 5.93000(10)
_cell_length_c 16.1287(4)
_cell_measurement_reflns_used 7064
_cell_measurement_temperature 150(2)
_cell_measurement_theta_max 72.0990
_cell_measurement_theta_min 3.7610
_cell_volume 1272.76(6)
_computing_cell_refinement 'CrysAlisPro 1.171.38.46 (Rigaku OD, 2015)'
_computing_data_collection 'CrysAlisPro 1.171.38.46 (Rigaku OD, 2015)'
_computing_data_reduction 'CrysAlisPro 1.171.38.46 (Rigaku OD, 2015)'
_computing_molecular_graphics 'ORTEP3 for Windows - Farrugia, L. J. J. Appl. Crystallogr. 1997, 30, 565'
_computing_publication_material
;
 'WinGX publication routines, Farrugia, 
 L. J., J. Appl. Crystallogr., 1999, 32, 837-838
;
_computing_structure_refinement
;
 SHELXL-2018/1 (Sheldrick, 2018)
 Sheldrick GM (2008) Acta Crystallogr A64:112--122 and 
 C. B. H\"ubschle, G. M. Sheldrick and B. Dittrich
 ShelXle: a Qt graphical user interface for SHELXL
 J. Appl. Cryst., 44, (2011) 1281-1284.
;
_computing_structure_solution
; 
 SHELXT
 Sheldrick, G. M. (2008). Acta Cryst. A64, 112-122.
;
_diffrn_ambient_temperature 150(2)
_diffrn_detector 'CCD plate'
_diffrn_detector_area_resol_mean 8.1150
_diffrn_detector_type EosS2
_diffrn_measured_fraction_theta_full 1.000
_diffrn_measured_fraction_theta_max 0.987
_diffrn_measurement_device 'four-circle diffractometer'
_diffrn_measurement_device_type 'SuperNova, Dual, Cu at zero, EosS2'
_diffrn_measurement_method '\w scans'
_diffrn_radiation_monochromator mirror
_diffrn_radiation_probe x-ray
_diffrn_radiation_type 'Cu K\a'
_diffrn_radiation_wavelength 1.54184
_diffrn_reflns_av_R_equivalents 0.0405
_diffrn_reflns_av_unetI/netI 0.0285
_diffrn_reflns_Laue_measured_fraction_full 1.000
_diffrn_reflns_Laue_measured_fraction_max 0.987
_diffrn_reflns_limit_h_max 16
_diffrn_reflns_limit_h_min -16
_diffrn_reflns_limit_k_max 4
_diffrn_reflns_limit_k_min -7
_diffrn_reflns_limit_l_max 19
_diffrn_reflns_limit_l_min -19
_diffrn_reflns_number 13015
_diffrn_reflns_point_group_measured_fraction_full 1.000
_diffrn_reflns_point_group_measured_fraction_max 0.987
_diffrn_reflns_theta_full 67.684
_diffrn_reflns_theta_max 72.307
_diffrn_reflns_theta_min 3.797
_diffrn_source 'micro-focus sealed X-ray tube'
_diffrn_source_type 'SuperNova (Cu) X-ray Source'
_exptl_absorpt_coefficient_mu 15.833
_exptl_absorpt_correction_T_max 1.00000
_exptl_absorpt_correction_T_min 0.54331
_exptl_absorpt_correction_type multi-scan
_exptl_absorpt_process_details
;
CrysAlisPro 1.171.38.43 (Rigaku Oxford Diffraction, 2015)
Empirical absorption correction using spherical harmonics,
 implemented in SCALE3 ABSPACK scaling algorithm.
;
_exptl_crystal_colour colourless
_exptl_crystal_density_diffrn 1.738
_exptl_crystal_description needle
_exptl_crystal_F_000 656
_exptl_crystal_size_max 0.372
_exptl_crystal_size_mid 0.040
_exptl_crystal_size_min 0.028
_refine_diff_density_max 1.008
_refine_diff_density_min -0.401
_refine_diff_density_rms 0.085
_refine_ls_extinction_method none
_refine_ls_goodness_of_fit_ref 1.128
_refine_ls_hydrogen_treatment constr
_refine_ls_matrix_type full
_refine_ls_number_parameters 230
_refine_ls_number_reflns 2487
_refine_ls_number_restraints 146
_refine_ls_restrained_S_all 1.102
_refine_ls_R_factor_all 0.0291
_refine_ls_R_factor_gt 0.0260
_refine_ls_shift/su_max 0.001
_refine_ls_shift/su_mean 0.000
_refine_ls_structure_factor_coef Fsqd
_refine_ls_weighting_details 'w=1/[\s^2^(Fo^2^)+(0.0304P)^2^+0.6362P] where P=(Fo^2^+2Fc^2^)/3'
_refine_ls_weighting_scheme calc
_refine_ls_wR_factor_gt 0.0631
_refine_ls_wR_factor_ref 0.0646
_reflns_Friedel_coverage 0.000
_reflns_number_gt 2351
_reflns_number_total 2487
_reflns_threshold_expression 'I > 2\s(I)'
_cod_data_source_file c8dt00490k2.cif
_cod_data_source_block s16alj21
_cod_depositor_comments 'Adding full bibliography for 7046166--7046171.cif.'
_cod_database_code 7046169
_shelx_shelxl_version_number 2018/1
_shelx_space_group_comment
;
The symmetry employed for this shelxl refinement is uniquely defined
by the following loop, which should always be used as a source of
symmetry information in preference to the above space-group names.
They are only intended as comments.
;
_shelx_estimated_absorpt_t_min 0.067
_shelx_estimated_absorpt_t_max 0.665
_oxdiff_exptl_absorpt_empirical_full_min 0.540
_oxdiff_exptl_absorpt_empirical_full_max 1.610
_oxdiff_exptl_absorpt_empirical_details
;
Empirical correction (ABSPACK) includes:
- Absorption correction using spherical harmonics
- Frame scaling
;

loop_
_space_group_symop_operation_xyz
'x, y, z'
'-x+1/2, y+1/2, -z+1/2'
'-x, -y, -z'
'x-1/2, -y-1/2, z-1/2'

loop_
_atom_site_label
_atom_site_type_symbol
_atom_site_fract_x
_atom_site_fract_y
_atom_site_fract_z
_atom_site_U_iso_or_equiv
_atom_site_adp_type
_atom_site_occupancy
_atom_site_site_symmetry_order
_atom_site_calc_flag
_atom_site_refinement_flags_posn
_atom_site_refinement_flags_adp
_atom_site_refinement_flags_occupancy
_atom_site_disorder_assembly
_atom_site_disorder_group
Sn1 Sn 0.16378(2) 0.21529(4) 0.91817(2) 0.02523(9) Uani 1 1 d . . . . .
N1 N 0.2900(2) 0.0366(5) 0.88865(17) 0.0345(7) Uani 1 1 d D . . . .
N3 N 0.1691(2) 0.0055(5) 1.03068(16) 0.0323(6) Uani 1 1 d D . . . .
N2 N 0.1050(3) -0.1225(6) 0.8386(2) 0.0283(7) Uani 0.8 1 d . . P A 1
N4 N 0.2926(3) 0.3568(6) 1.0391(2) 0.0282(7) Uani 0.8 1 d . . P A 1
C1 C 0.3897(3) 0.086(2) 0.9086(14) 0.0334(14) Uani 0.8 1 d D . P A 1
H1 H 0.419472 0.213451 0.940896 0.040 Uiso 0.8 1 calc R U P A 1
C2 C 0.4414(5) -0.0768(19) 0.8747(7) 0.0331(13) Uani 0.8 1 d D . P A 1
H2 H 0.512015 -0.084170 0.881482 0.040 Uiso 0.8 1 calc R U P A 1
C3 C 0.3705(6) -0.2276(18) 0.8289(10) 0.0312(15) Uani 0.8 1 d D . P A 1
H3 H 0.382641 -0.354872 0.797124 0.037 Uiso 0.8 1 calc R U P A 1
C4 C 0.2780(6) -0.153(3) 0.8395(14) 0.0310(11) Uani 0.8 1 d D . P A 1
C5 C 0.1755(3) -0.2280(7) 0.8139(3) 0.0299(9) Uani 0.8 1 d D . P A 1
H5 H 0.159104 -0.357003 0.778237 0.036 Uiso 0.8 1 calc R U P A 1
C6 C 0.0009(11) -0.192(3) 0.8047(9) 0.034(2) Uani 0.8 1 d . . P A 1
H6A H -0.030597 -0.220042 0.852155 0.052 Uiso 0.8 1 calc R U P A 1
H6B H -0.000846 -0.331090 0.771326 0.052 Uiso 0.8 1 calc R U P A 1
H6C H -0.035917 -0.073169 0.767920 0.052 Uiso 0.8 1 calc R U P A 1
C21 C 0.1170(16) -0.182(3) 1.0420(4) 0.0357(12) Uani 0.8 1 d D . P A 1
H21 H 0.066387 -0.252191 0.998901 0.043 Uiso 0.8 1 calc R U P A 1
C22 C 0.1487(11) -0.256(2) 1.1260(4) 0.037(2) Uani 0.8 1 d D . P A 1
H22 H 0.125564 -0.386253 1.149677 0.044 Uiso 0.8 1 calc R U P A 1
C23 C 0.2207(14) -0.104(3) 1.1690(6) 0.0345(13) Uani 0.8 1 d D . P A 1
H23 H 0.254552 -0.105852 1.227909 0.041 Uiso 0.8 1 calc R U P A 1
C24 C 0.2328(18) 0.052(4) 1.1078(5) 0.0299(10) Uani 0.8 1 d D . P A 1
C25 C 0.2953(3) 0.2468(7) 1.1078(3) 0.0283(9) Uani 0.8 1 d D . P A 1
H25 H 0.339375 0.294517 1.159905 0.034 Uiso 0.8 1 calc R U P A 1
C26 C 0.3548(9) 0.5559(19) 1.0447(5) 0.0292(15) Uani 0.8 1 d . . P A 1
H26A H 0.389153 0.554808 0.998153 0.044 Uiso 0.8 1 calc R U P A 1
H26B H 0.404796 0.556885 1.099795 0.044 Uiso 0.8 1 calc R U P A 1
H26C H 0.312631 0.690875 1.040116 0.044 Uiso 0.8 1 calc R U P A 1
N2A N 0.3256(9) 0.362(2) 0.9842(7) 0.018(2) Uani 0.2 1 d . . P A 2
N4A N 0.0630(10) -0.123(2) 0.8892(8) 0.023(3) Uani 0.2 1 d . U P A 2
C1A C 0.266(3) -0.153(11) 0.840(6) 0.0310(11) Uani 0.2 1 d D . P A 2
H1A H 0.200487 -0.212198 0.820266 0.037 Uiso 0.2 1 calc R U P A 2
C2A C 0.353(3) -0.249(8) 0.825(4) 0.0312(15) Uani 0.2 1 d D . P A 2
H2A H 0.357550 -0.385260 0.795435 0.037 Uiso 0.2 1 calc R U P A 2
C3A C 0.431(2) -0.104(8) 0.862(4) 0.0331(13) Uani 0.2 1 d D . P A 2
H3A H 0.498810 -0.113892 0.857603 0.040 Uiso 0.2 1 calc R U P A 2
C4A C 0.3918(7) 0.057(11) 0.908(6) 0.0334(14) Uani 0.2 1 d D . P A 2
C5A C 0.3967(11) 0.257(3) 0.9584(10) 0.023(3) Uani 0.2 1 d D . P A 2
H5A H 0.461439 0.324097 0.975950 0.027 Uiso 0.2 1 calc R U P A 2
C6A C 0.348(4) 0.583(9) 1.028(3) 0.0292(15) Uani 0.2 1 d . . P A 2
H6D H 0.317414 0.703998 0.989567 0.044 Uiso 0.2 1 calc R U P A 2
H6E H 0.421440 0.604961 1.045226 0.044 Uiso 0.2 1 calc R U P A 2
H6F H 0.321724 0.584547 1.079369 0.044 Uiso 0.2 1 calc R U P A 2
C21A C 0.233(7) 0.066(15) 1.106(2) 0.0299(10) Uani 0.2 1 d D . P A 2
H21A H 0.275260 0.195269 1.115668 0.036 Uiso 0.2 1 calc R U P A 2
C22A C 0.226(6) -0.098(12) 1.166(3) 0.0345(13) Uani 0.2 1 d D . P A 2
H22A H 0.270120 -0.116942 1.221034 0.041 Uiso 0.2 1 calc R U P A 2
C23A C 0.143(5) -0.229(10) 1.1297(16) 0.037(2) Uani 0.2 1 d D . P A 2
H23A H 0.110862 -0.334848 1.158694 0.044 Uiso 0.2 1 calc R U P A 2
C24A C 0.114(6) -0.177(12) 1.0431(14) 0.0357(12) Uani 0.2 1 d D . P A 2
C25A C 0.0576(12) -0.224(2) 0.9574(10) 0.023(3) Uani 0.2 1 d D U P A 2
H25A H 0.010796 -0.344395 0.950930 0.028 Uiso 0.2 1 calc R U P A 2
C26A C -0.003(5) -0.212(12) 0.819(4) 0.038(13) Uani 0.2 1 d . U P A 2
H26D H -0.067751 -0.132167 0.810290 0.057 Uiso 0.2 1 calc R U P A 2
H26E H -0.013405 -0.372010 0.829272 0.057 Uiso 0.2 1 calc R U P A 2
H26F H 0.023528 -0.194083 0.768884 0.057 Uiso 0.2 1 calc R U P A 2

loop_
_atom_site_aniso_label
_atom_site_aniso_U_11
_atom_site_aniso_U_22
_atom_site_aniso_U_33
_atom_site_aniso_U_23
_atom_site_aniso_U_13
_atom_site_aniso_U_12
Sn1 0.02888(13) 0.02001(14) 0.02545(12) 0.00177(7) 0.00409(9) 0.00370(8)
N1 0.0402(16) 0.0363(18) 0.0300(14) 0.0061(13) 0.0142(13) 0.0132(13)
N3 0.0379(15) 0.0328(17) 0.0282(14) 0.0050(12) 0.0120(12) 0.0089(13)
N2 0.0323(17) 0.0232(19) 0.0261(17) 0.0025(14) 0.0011(14) -0.0039(14)
N4 0.0325(18) 0.0237(18) 0.0276(17) -0.0048(14) 0.0059(15) 0.0030(14)
C1 0.0410(19) 0.031(5) 0.0266(18) -0.001(3) 0.0051(15) 0.0052(17)
C2 0.031(2) 0.042(4) 0.025(4) -0.0052(19) 0.003(2) 0.004(2)
C3 0.034(4) 0.032(3) 0.026(2) -0.0017(19) 0.005(4) 0.005(3)
C4 0.032(3) 0.035(2) 0.0255(17) 0.0105(14) 0.006(3) 0.005(2)
C5 0.043(2) 0.022(2) 0.0227(19) 0.0003(15) 0.0036(18) -0.0014(18)
C6 0.033(4) 0.036(5) 0.032(5) -0.004(4) 0.004(3) -0.009(3)
C21 0.034(2) 0.035(2) 0.0368(19) -0.0008(16) 0.0064(16) 0.0016(18)
C22 0.042(3) 0.030(4) 0.041(2) 0.005(2) 0.0176(19) 0.001(3)
C23 0.042(3) 0.036(2) 0.0256(17) 0.0052(15) 0.010(2) 0.0027(18)
C24 0.0347(18) 0.025(3) 0.0323(17) 0.0022(14) 0.0132(15) 0.003(2)
C25 0.030(2) 0.028(2) 0.025(2) -0.0043(16) 0.0038(16) 0.0025(16)
C26 0.040(3) 0.023(4) 0.023(4) 0.002(3) 0.005(3) -0.001(2)
N2A 0.020(6) 0.012(6) 0.021(6) -0.002(5) 0.002(5) -0.004(5)
N4A 0.030(6) 0.013(5) 0.026(6) -0.011(4) 0.007(5) -0.001(5)
C1A 0.032(3) 0.035(2) 0.0255(17) 0.0105(14) 0.006(3) 0.005(2)
C2A 0.034(4) 0.032(3) 0.026(2) -0.0017(19) 0.005(4) 0.005(3)
C3A 0.031(2) 0.042(4) 0.025(4) -0.0052(19) 0.003(2) 0.004(2)
C4A 0.0410(19) 0.031(5) 0.0266(18) -0.001(3) 0.0051(15) 0.0052(17)
C5A 0.017(7) 0.023(8) 0.027(8) -0.002(6) 0.003(6) -0.006(6)
C6A 0.040(3) 0.023(4) 0.023(4) 0.002(3) 0.005(3) -0.001(2)
C21A 0.0347(18) 0.025(3) 0.0323(17) 0.0022(14) 0.0132(15) 0.003(2)
C22A 0.042(3) 0.036(2) 0.0256(17) 0.0052(15) 0.010(2) 0.0027(18)
C23A 0.042(3) 0.030(4) 0.041(2) 0.005(2) 0.0176(19) 0.001(3)
C24A 0.034(2) 0.035(2) 0.0368(19) -0.0008(16) 0.0064(16) 0.0016(18)
C25A 0.028(6) 0.014(6) 0.032(7) -0.011(5) 0.016(5) -0.009(5)
C26A 0.040(15) 0.036(14) 0.036(16) 0.011(9) 0.006(9) -0.005(8)

loop_
_atom_type_symbol
_atom_type_description
_atom_type_scat_dispersion_real
_atom_type_scat_dispersion_imag
_atom_type_scat_source
C C 0.0181 0.0091 'International Tables Vol C Tables 4.2.6.8 and 6.1.1.4'
H H 0.0000 0.0000 'International Tables Vol C Tables 4.2.6.8 and 6.1.1.4'
N N 0.0311 0.0180 'International Tables Vol C Tables 4.2.6.8 and 6.1.1.4'
Sn Sn 0.0259 5.4591 'International Tables Vol C Tables 4.2.6.8 and 6.1.1.4'

loop_
_geom_angle_atom_site_label_1
_geom_angle_atom_site_label_2
_geom_angle_atom_site_label_3
_geom_angle
N1 Sn1 N3 92.17(10)
N1 Sn1 N2A 64.6(3)
N3 Sn1 N2A 89.9(3)
N1 Sn1 N2 70.13(11)
N3 Sn1 N2 84.69(10)
N1 Sn1 N4A 90.2(3)
N3 Sn1 N4A 65.8(3)
N2A Sn1 N4A 144.8(4)
N1 Sn1 N4 83.25(11)
N3 Sn1 N4 70.25(11)
N2 Sn1 N4 142.65(12)
C4A N1 C1A 106.7(15)
C1 N1 C4 106.7(4)
C1 N1 Sn1 130.6(3)
C4A N1 Sn1 137.4(7)
C1A N1 Sn1 115.9(14)
C4 N1 Sn1 122.6(3)
C24A N3 C21A 109.8(16)
C21 N3 C24 106.6(5)
C21 N3 Sn1 131.8(3)
C24A N3 Sn1 131.8(10)
C21A N3 Sn1 118.3(17)
C24 N3 Sn1 121.7(4)
C5 N2 C6 119.0(7)
C5 N2 Sn1 112.8(3)
C6 N2 Sn1 127.2(6)
C25 N4 C26 118.1(4)
C25 N4 Sn1 112.2(3)
C26 N4 Sn1 129.3(3)
N1 C1 C2 109.7(4)
N1 C1 H1 125.1
C2 C1 H1 125.1
C1 C2 C3 107.3(4)
C1 C2 H2 126.3
C3 C2 H2 126.3
C4 C3 C2 105.7(4)
C4 C3 H3 127.1
C2 C3 H3 127.1
N1 C4 C3 110.4(4)
N1 C4 C5 113.1(5)
C3 C4 C5 136.5(4)
N2 C5 C4 121.1(4)
N2 C5 H5 119.5
C4 C5 H5 119.5
N2 C6 H6A 109.5
N2 C6 H6B 109.5
H6A C6 H6B 109.5
N2 C6 H6C 109.5
H6A C6 H6C 109.5
H6B C6 H6C 109.5
N3 C21 C22 109.9(4)
N3 C21 H21 125.0
C22 C21 H21 125.0
C21 C22 C23 107.2(4)
C21 C22 H22 126.4
C23 C22 H22 126.4
C22 C23 C24 105.8(4)
C22 C23 H23 127.1
C24 C23 H23 127.1
N3 C24 C23 110.5(4)
N3 C24 C25 114.4(6)
C23 C24 C25 135.1(5)
N4 C25 C24 121.3(4)
N4 C25 H25 119.4
C24 C25 H25 119.4
N4 C26 H26A 109.5
N4 C26 H26B 109.5
H26A C26 H26B 109.5
N4 C26 H26C 109.5
H26A C26 H26C 109.5
H26B C26 H26C 109.5
C5A N2A C6A 119(3)
C5A N2A Sn1 111.9(9)
C6A N2A Sn1 127(2)
C25A N4A C26A 111(3)
C25A N4A Sn1 112.1(9)
C26A N4A Sn1 136(3)
N1 C1A C2A 110.1(13)
N1 C1A H1A 124.9
C2A C1A H1A 124.9
C3A C2A C1A 106.0(9)
C3A C2A H2A 127.0
C1A C2A H2A 127.0
C4A C3A C2A 106.8(9)
C4A C3A H3A 126.6
C2A C3A H3A 126.6
N1 C4A C3A 109.5(14)
N1 C4A C5A 95.9(10)
C3A C4A C5A 154(2)
N2A C5A C4A 129.8(14)
N2A C5A H5A 115.1
C4A C5A H5A 115.1
N2A C6A H6D 109.5
N2A C6A H6E 109.5
H6D C6A H6E 109.5
N2A C6A H6F 109.5
H6D C6A H6F 109.5
H6E C6A H6F 109.5
N3 C21A C22A 107.3(18)
N3 C21A H21A 126.4
C22A C21A H21A 126.4
C23A C22A C21A 106.8(10)
C23A C22A H22A 126.6
C21A C22A H22A 126.6
C24A C23A C22A 107.3(10)
C24A C23A H23A 126.3
C22A C23A H23A 126.3
N3 C24A C23A 107.2(15)
N3 C24A C25A 101.6(10)
C23A C24A C25A 151(2)
N4A C25A C24A 127.5(13)
N4A C25A H25A 116.2
C24A C25A H25A 116.2
N4A C26A H26D 109.5
N4A C26A H26E 109.5
H26D C26A H26E 109.5
N4A C26A H26F 109.5
H26D C26A H26F 109.5
H26E C26A H26F 109.5

loop_
_geom_bond_atom_site_label_1
_geom_bond_atom_site_label_2
_geom_bond_distance
Sn1 N1 2.181(3)
Sn1 N3 2.187(3)
Sn1 N2A 2.380(11)
Sn1 N2 2.409(4)
Sn1 N4A 2.415(13)
Sn1 N4 2.438(3)
N1 C1 1.359(3)
N1 C4A 1.360(4)
N1 C1A 1.362(4)
N1 C4 1.363(3)
N3 C21 1.359(3)
N3 C24A 1.360(4)
N3 C21A 1.361(4)
N3 C24 1.363(3)
N2 C5 1.295(6)
N2 C6 1.459(15)
N4 C25 1.280(6)
N4 C26 1.446(13)
C1 C2 1.389(4)
C1 H1 0.9500
C2 C3 1.393(4)
C2 H2 0.9500
C3 C4 1.392(3)
C3 H3 0.9500
C4 C5 1.437(7)
C5 H5 0.9500
C6 H6A 0.9800
C6 H6B 0.9800
C6 H6C 0.9800
C21 C22 1.388(4)
C21 H21 0.9500
C22 C23 1.392(4)
C22 H22 0.9500
C23 C24 1.393(4)
C23 H23 0.9500
C24 C25 1.436(8)
C25 H25 0.9500
C26 H26A 0.9800
C26 H26B 0.9800
C26 H26C 0.9800
N2A C5A 1.307(19)
N2A C6A 1.49(6)
N4A C25A 1.27(2)
N4A C26A 1.37(7)
C1A C2A 1.391(4)
C1A H1A 0.9500
C2A C3A 1.391(4)
C2A H2A 0.9500
C3A C4A 1.391(4)
C3A H3A 0.9500
C4A C5A 1.437(8)
C5A H5A 0.9500
C6A H6D 0.9800
C6A H6E 0.9800
C6A H6F 0.9800
C21A C22A 1.391(4)
C21A H21A 0.9500
C22A C23A 1.391(4)
C22A H22A 0.9500
C23A C24A 1.390(4)
C23A H23A 0.9500
C24A C25A 1.437(8)
C25A H25A 0.9500
C26A H26D 0.9800
C26A H26E 0.9800
C26A H26F 0.9800

loop_
_geom_torsion_atom_site_label_1
_geom_torsion_atom_site_label_2
_geom_torsion_atom_site_label_3
_geom_torsion_atom_site_label_4
_geom_torsion
C4 N1 C1 C2 -2(2)
Sn1 N1 C1 C2 -179.1(9)
N1 C1 C2 C3 3(2)
C1 C2 C3 C4 -2(2)
C1 N1 C4 C3 1(2)
Sn1 N1 C4 C3 178.2(12)
C1 N1 C4 C5 179.5(17)
Sn1 N1 C4 C5 -3(2)
C2 C3 C4 N1 1(2)
C2 C3 C4 C5 -177(2)
C6 N2 C5 C4 174.5(14)
Sn1 N2 C5 C4 4.9(12)
N1 C4 C5 N2 -2(2)
C3 C4 C5 N2 176(2)
C24 N3 C21 C22 -1(3)
Sn1 N3 C21 C22 179.3(9)
N3 C21 C22 C23 2(2)
C21 C22 C23 C24 -2(2)
C21 N3 C24 C23 -1(3)
Sn1 N3 C24 C23 179.2(14)
C21 N3 C24 C25 179.5(19)
Sn1 N3 C24 C25 -1(3)
C22 C23 C24 N3 2(3)
C22 C23 C24 C25 -178(3)
C26 N4 C25 C24 177.6(16)
Sn1 N4 C25 C24 4.6(15)
N3 C24 C25 N4 -3(3)
C23 C24 C25 N4 177(3)
C4A N1 C1A C2A -3(10)
Sn1 N1 C1A C2A 179(6)
N1 C1A C2A C3A -3(10)
C1A C2A C3A C4A 7(10)
C1A N1 C4A C3A 8(10)
Sn1 N1 C4A C3A -175(3)
C1A N1 C4A C5A -178(6)
Sn1 N1 C4A C5A -1(10)
C2A C3A C4A N1 -9(10)
C2A C3A C4A C5A -176(18)
C6A N2A C5A C4A -173(6)
Sn1 N2A C5A C4A -9(6)
N1 C4A C5A N2A 7(9)
C3A C4A C5A N2A 174(16)
C24A N3 C21A C22A 6(12)
Sn1 N3 C21A C22A -177(6)
N3 C21A C22A C23A -12(10)
C21A C22A C23A C24A 13(9)
C21A N3 C24A C23A 2(11)
Sn1 N3 C24A C23A -174(4)
C21A N3 C24A C25A -176(7)
Sn1 N3 C24A C25A 8(10)
C22A C23A C24A N3 -9(9)
C22A C23A C24A C25A 166(17)
C26A N4A C25A C24A -179(7)
Sn1 N4A C25A C24A -9(6)
N3 C24A C25A N4A 2(9)
C23A C24A C25A N4A -173(15)
